data_4077983
loop_
_publ_author_name
'Farrugia, Louis J.'
'Evans, Cameron'
'Senn, Hans Martin'
'H\"anninen, Mikko M.'
'Sillanp\"a\"a, Reijo'

_publ_section_title
;
 QTAIM View of Metal--Metal Bonding in Di- and Trinuclear Disulfido
 Carbonyl Clusters
;
_journal_issue 7
_journal_name_full Organometallics
_journal_page_first 2559
_journal_paper_doi 10.1021/om2011744
_journal_volume 31
_journal_year 2012
_chemical_absolute_configuration ad
_chemical_compound_source 'synthesis as described'
_chemical_formula_moiety 'C7 Mn2 O7 S2'
_chemical_formula_sum 'C7 Mn2 O7 S2'
_chemical_formula_weight 370.07
_chemical_name_systematic
;
 ?
;
_space_group_crystal_system orthorhombic
_space_group_IT_number 19
_space_group_name_Hall 'P 2ac 2ab'
_space_group_name_H-M_alt 'P 21 21 21'
_symmetry_space_group_name_Hall 'P 2ac 2ab'
_symmetry_space_group_name_H-M 'P 21 21 21'
_audit_conform_dict_location ftp://ftp.iucr.org/pub/cif_core.dic
_audit_conform_dict_name cif_core.dic
_audit_conform_dict_version 2.3
_audit_creation_date '27-Oct-10 T17:38:06-00:00'
_audit_creation_method 'XD routine XDCIF'
_cell_angle_alpha 90
_cell_angle_beta 90
_cell_angle_gamma 90
_cell_formula_units_Z 4
_cell_length_a 6.75490(10)
_cell_length_b 9.98240(10)
_cell_length_c 17.0218(2)
_cell_measurement_reflns_used 126816
_cell_measurement_temperature 100(2)
_cell_measurement_theta_max 55.734
_cell_measurement_theta_min 1
_cell_measurement_wavelength 0.71073
_cell_volume 1147.78(2)
_computing_cell_refinement 'HKL Scalepack (Otwinowski & Minor 1997)'
_computing_data_collection 'Collect (Nonius BV, 1997-2000)'
_computing_data_reduction 'HKL Denzo and Scalepack (Otwinowski & Minor 1997)'
_computing_molecular_graphics 'Ortep-3 for Windows (Farrugia, 1997)'
_computing_publication_material 'WinGX publication routines (Farrugia, 1999)'
_computing_structure_refinement 'SHELXL-97 (Sheldrick, 1997)'
_computing_structure_solution 'SHELXS-86 (Sheldrick, 1986)'
_diffrn_ambient_temperature 100(2)
_diffrn_measured_fraction_theta_full 1
_diffrn_measured_fraction_theta_max 1
_diffrn_measurement_device '95mm CCD camera on \k-goniostat'
_diffrn_measurement_device_type KappaCCD
_diffrn_orient_matrix_type 'by Nonius Collect from scalepack cell'
_diffrn_orient_matrix_UB_11 0.1331004
_diffrn_orient_matrix_UB_12 -0.0414908
_diffrn_orient_matrix_UB_13 0.0083313
_diffrn_orient_matrix_UB_21 0.049635
_diffrn_orient_matrix_UB_22 0.0861248
_diffrn_orient_matrix_UB_23 0.0226351
_diffrn_orient_matrix_UB_31 -0.0416735
_diffrn_orient_matrix_UB_32 -0.0299386
_diffrn_orient_matrix_UB_33 0.0535686
_diffrn_radiation_monochromator graphite
_diffrn_radiation_probe x-ray
_diffrn_radiation_type MoK\a
_diffrn_radiation_wavelength 0.71073
_diffrn_reflns_av_R_equivalents 0.0324
_diffrn_reflns_limit_h_max 14
_diffrn_reflns_limit_h_min -14
_diffrn_reflns_limit_k_max 21
_diffrn_reflns_limit_k_min -21
_diffrn_reflns_limit_l_max 36
_diffrn_reflns_limit_l_min -36
_diffrn_reflns_number 216418
_diffrn_reflns_reduction_process
;
 Scaled and merged with SORTAV
 R.H. Blessing, (1987) Cryst. Rev. 1, 3-58
 R.H. Blessing, (1989) J. Appl. Cryst. 22, 396-397
;
_diffrn_reflns_theta_full 49.98
_diffrn_reflns_theta_max 49.98
_diffrn_reflns_theta_min 2.37
_exptl_absorpt_coefficient_mu 2.583
_exptl_absorpt_correction_T_max 0.727
_exptl_absorpt_correction_T_min 0.317
_exptl_absorpt_correction_type gaussian
_exptl_absorpt_process_details
;
   P. Coppens, L. Leiserowitz, D Rabinovich, Acta Cryst.
   (1965), 18, 1035-1038
;
_exptl_crystal_colour red-brown
_exptl_crystal_density_diffrn 2.142
_exptl_crystal_density_method 'not measured'
_exptl_crystal_description prism
_exptl_crystal_F_000 720
_exptl_crystal_size_max 0.53
_exptl_crystal_size_mid 0.34
_exptl_crystal_size_min 0.13
_refine_diff_density_max 0.22
_refine_diff_density_min -0.188
_refine_diff_density_rms 0.042
_refine_ls_abs_structure_details 'Flack H D (1983), Acta Cryst. A39, 876-881'
_refine_ls_abs_structure_Flack 0.008(4)
_refine_ls_extinction_coef 0.055(4)
_refine_ls_extinction_expression
;
        Becker, P.J. & Coppens, P. (1974) Acta Cryst., A30, 129-153.
;
_refine_ls_extinction_method 'Becker-Coppens type 1 Lorentzian isotropic'
_refine_ls_goodness_of_fit_ref 1.47
_refine_ls_matrix_type full
_refine_ls_number_parameters 303
_refine_ls_number_reflns 11829
_refine_ls_number_restraints 0
_refine_ls_R_factor_all 0.0115
_refine_ls_R_factor_gt 0.0106
_refine_ls_shift/su_max 0.00001
_refine_ls_structure_factor_coef F
_refine_ls_weighting_details
;
        calc w1 = 1/[s^2^(Fo)]
;
_refine_ls_weighting_scheme calc
_refine_ls_wR_factor_ref 0.0112
_reflns_number_gt 11748
_reflns_number_total 12031
_reflns_threshold_expression >2sigma(I)
_cod_data_source_file om2011744_si_002.cif
_cod_data_source_block comp3
_cod_database_code 4077983

loop_
_space_group_symop_operation_xyz
'x, y, z'
'x+1/2, -y+1/2, -z'
'-x, y+1/2, -z+1/2'
'-x+1/2, -y, z+1/2'

loop_
_atom_local_axes_atom_label
_atom_local_axes_atom0
_atom_local_axes_ax1
_atom_local_axes_atom1
_atom_local_axes_atom2
_atom_local_axes_ax2
MN(1) O(13) X MN(1) O(12) Y
MN(2) C(22) X MN(2) C(23) Y
S(1) MN(2) X S(1) MN(1) Y
S(2) MN(1) X S(2) MN(2) Y
O(1) C(1) Z O(1) MN(2) X
O(11) C(11) Z O(11) O(12) Y
O(12) C(12) Z O(12) O(11) Y
O(13) C(13) Z O(13) O(11) X
O(21) C(21) Z O(21) O(23) Y
O(22) C(22) Z O(22) O(21) X
O(23) C(23) Z O(23) O(21) Y
C(1) O(1) Z C(1) MN(1) X
C(11) MN(1) Z C(11) C(12) Y
C(12) MN(1) Z C(12) C(11) Y
C(13) MN(1) Z C(13) C(11) X
C(21) MN(2) Z C(21) C(23) Y
C(22) MN(2) Z C(22) C(21) X
C(23) MN(2) Z C(23) C(21) Y

loop_
_atom_rho_multipole_atom_label
_atom_rho_multipole_coeff_Pv
_atom_rho_multipole_coeff_P00
_atom_rho_multipole_coeff_P11
_atom_rho_multipole_coeff_P1-1
_atom_rho_multipole_coeff_P10
_atom_rho_multipole_coeff_P20
_atom_rho_multipole_coeff_P21
_atom_rho_multipole_coeff_P2-1
_atom_rho_multipole_coeff_P22
_atom_rho_multipole_coeff_P2-2
_atom_rho_multipole_coeff_P30
_atom_rho_multipole_coeff_P31
_atom_rho_multipole_coeff_P3-1
_atom_rho_multipole_coeff_P32
_atom_rho_multipole_coeff_P3-2
_atom_rho_multipole_coeff_P33
_atom_rho_multipole_coeff_P3-3
_atom_rho_multipole_coeff_P40
_atom_rho_multipole_coeff_P41
_atom_rho_multipole_coeff_P4-1
_atom_rho_multipole_coeff_P42
_atom_rho_multipole_coeff_P4-2
_atom_rho_multipole_coeff_P43
_atom_rho_multipole_coeff_P4-3
_atom_rho_multipole_coeff_P44
_atom_rho_multipole_coeff_P4-4
_atom_rho_multipole_kappa
_atom_rho_multipole_kappa_prime0
_atom_rho_multipole_kappa_prime1
_atom_rho_multipole_kappa_prime2
_atom_rho_multipole_kappa_prime3
_atom_rho_multipole_kappa_prime4
Mn(1) 4.45(2) 0 -0.23(3) -0.06(4) -0.02(3) -0.009(7) 0.004(6) 0.006(6) 0.008(6) -0.035(6) -0.03(3) 0.00(2) 0.02(2) 0.11(2) 0.082(18) -0.04(2) -0.11(2) -0.305(7) 0.041(6) 0.051(6) -0.007(6) -0.025(6) -0.003(6) -0.020(6) -0.205(6) -0.058(6) 1.016(4) 0.969866 0.969866 0.969866 0.969866 0.969866
Mn(2) 4.45(2) 0 -0.23(3) -0.06(4) -0.02(3) -0.009(7) 0.004(6) 0.006(6) 0.008(6) -0.035(6) -0.03(3) 0.00(2) 0.02(2) 0.11(2) 0.082(18) -0.04(2) -0.11(2) -0.305(7) 0.041(6) 0.051(6) -0.007(6) -0.025(6) -0.003(6) -0.020(6) -0.205(6) -0.058(6) 1.016(4) 0.969866 0.969866 0.969866 0.969866 0.969866
S(1) 6.13(4) 0 0.024(14) 0.004(16) 0.005(12) -0.126(12) -0.022(12) -0.024(12) 0.003(13) 0.005(12) 0.133(10) 0.059(11) 0.021(11) 0.004(12) 0.065(10) 0.007(10) -0.080(11) 0.038(11) 0.035(10) 0.054(10) 0.017(11) 0.000(10) 0.025(10) 0.030(10) 0.028(9) -0.025(9) 0.977(3) 0.822388 0.822388 0.822388 0.822388 0.822388
S(2) 6.13(4) 0 0.024(14) 0.004(16) 0.005(12) -0.126(12) -0.022(12) -0.024(12) 0.003(13) 0.005(12) 0.133(10) 0.059(11) 0.021(11) 0.004(12) 0.065(10) 0.007(10) -0.080(11) 0.038(11) 0.035(10) 0.054(10) 0.017(11) 0.000(10) 0.025(10) 0.030(10) 0.028(9) -0.025(9) 0.977(3) 0.822388 0.822388 0.822388 0.822388 0.822388
O(1) 5.89(6) 0 0 0 -0.20(4) 0.05(3) 0 0 0 0 -0.05(3) 0 0 0 0 0 0 0 0 0 0 0 0 0 0 0 1.001(4) 0.526299 0.526299 0.526299 0.526299 0.526299
O(11) 5.82(2) 0 0 0 -0.004(10) 0.109(10) 0 0 0 0 -0.001(7) 0 0 0 0 0 0 0 0 0 0 0 0 0 0 0 1.0060(16) 0.987988 0.987988 0.987988 0.987988 0.987988
O(12) 5.91(2) 0 0 0 -0.005(9) 0.118(10) 0 0 0 0 0.015(7) 0 0 0 0 0 0 0 0 0 0 0 0 0 0 0 1.0060(16) 0.987988 0.987988 0.987988 0.987988 0.987988
O(13) 5.87(2) 0 0 0 0.004(9) 0.112(9) 0 0 0 0 0.018(7) 0 0 0 0 0 0 0 0 0 0 0 0 0 0 0 1.0060(16) 0.987988 0.987988 0.987988 0.987988 0.987988
O(21) 5.82(2) 0 0 0 -0.004(10) 0.109(10) 0 0 0 0 -0.001(7) 0 0 0 0 0 0 0 0 0 0 0 0 0 0 0 1.0060(16) 0.987988 0.987988 0.987988 0.987988 0.987988
O(22) 5.87(2) 0 0 0 0.004(9) 0.112(9) 0 0 0 0 0.018(7) 0 0 0 0 0 0 0 0 0 0 0 0 0 0 0 1.0060(16) 0.987988 0.987988 0.987988 0.987988 0.987988
O(23) 5.91(2) 0 0 0 -0.005(9) 0.118(10) 0 0 0 0 0.015(7) 0 0 0 0 0 0 0 0 0 0 0 0 0 0 0 1.0060(16) 0.987988 0.987988 0.987988 0.987988 0.987988
C(1) 4.49(10) 0 0 0 0.12(3) 0.453(19) 0 0 0.068(12) 0 0.195(18) 0 0 -0.089(12) 0 0 0 0 0 0 0 0 0 0 0 0 0.972(6) 0.929225 0.929225 0.929225 0.929225 0.929225
C(11) 4.16(3) 0 0 0 0.042(15) 0.488(14) 0 0 0 0 -0.126(14) 0 0 0 0 0 0 0 0 0 0 0 0 0 0 0 0.994(2) 0.894945 0.894945 0.894945 0.894945 0.894945
C(12) 4.18(3) 0 0 0 0.020(14) 0.445(12) 0 0 0 0 -0.096(13) 0 0 0 0 0 0 0 0 0 0 0 0 0 0 0 0.994(2) 0.894945 0.894945 0.894945 0.894945 0.894945
C(13) 4.29(3) 0 0 0 0.066(14) 0.489(12) 0 0 0 0 -0.109(13) 0 0 0 0 0 0 0 0 0 0 0 0 0 0 0 0.994(2) 0.894945 0.894945 0.894945 0.894945 0.894945
C(21) 4.16(3) 0 0 0 0.042(15) 0.488(14) 0 0 0 0 -0.126(14) 0 0 0 0 0 0 0 0 0 0 0 0 0 0 0 0.994(2) 0.894945 0.894945 0.894945 0.894945 0.894945
C(22) 4.29(3) 0 0 0 0.066(14) 0.489(12) 0 0 0 0 -0.109(13) 0 0 0 0 0 0 0 0 0 0 0 0 0 0 0 0.994(2) 0.894945 0.894945 0.894945 0.894945 0.894945
C(23) 4.18(3) 0 0 0 0.020(14) 0.445(12) 0 0 0 0 -0.096(13) 0 0 0 0 0 0 0 0 0 0 0 0 0 0 0 0.994(2) 0.894945 0.894945 0.894945 0.894945 0.894945

loop_
_atom_site_label
_atom_site_type_symbol
_atom_site_fract_x
_atom_site_fract_y
_atom_site_fract_z
_atom_site_U_iso_or_equiv
_atom_site_adp_type
_atom_site_occupancy
_atom_site_symmetry_multiplicity
Mn(1) Mn 0.250647(6) 0.247604(4) 0.664480(2) 0.01 Uani 1 4
Mn(2) Mn 0.265682(7) 0.483513(4) 0.590798(2) 0.011 Uani 1 4
S(1) S 0.35830(3) 0.281848(18) 0.538198(9) 0.015 Uani 1 4
S(2) S 0.53457(3) 0.356526(18) 0.626262(10) 0.015 Uani 1 4
O(1) O -0.06611(4) 0.44797(3) 0.709222(16) 0.018 Uani 1 4
O(11) O 0.45648(5) -0.01437(4) 0.686179(18) 0.024 Uani 1 4
O(12) O 0.24793(4) 0.25537(3) 0.839169(19) 0.024 Uani 1 4
O(13) O -0.12287(5) 0.09442(3) 0.643714(16) 0.02 Uani 1 4
O(21) O 0.48975(5) 0.65369(3) 0.47716(2) 0.024 Uani 1 4
O(22) O 0.26332(5) 0.71749(3) 0.698365(19) 0.024 Uani 1 4
O(23) O -0.10404(5) 0.54718(3) 0.50413(2) 0.026 Uani 1 4
C(1) C 0.07129(5) 0.40988(3) 0.674877(18) 0.014 Uani 1 4
C(11) C 0.37759(5) 0.08524(3) 0.676463(18) 0.015 Uani 1 4
C(12) C 0.24826(4) 0.25580(3) 0.771882(16) 0.015 Uani 1 4
C(13) C 0.01948(5) 0.15576(3) 0.651741(16) 0.013 Uani 1 4
C(21) C 0.40371(5) 0.58793(3) 0.520031(19) 0.016 Uani 1 4
C(22) C 0.26505(4) 0.62683(3) 0.656965(17) 0.015 Uani 1 4
C(23) C 0.03790(5) 0.52287(3) 0.538132(18) 0.016 Uani 1 4

loop_
_atom_site_aniso_label
_atom_site_aniso_U_11
_atom_site_aniso_U_22
_atom_site_aniso_U_33
_atom_site_aniso_U_23
_atom_site_aniso_U_13
_atom_site_aniso_U_12
Mn(1) 0.01073(2) 0.00929(2) 0.010469(19) 0.000594(12) 0.000103(14) -0.000113(15)
Mn(2) 0.01152(2) 0.00856(2) 0.01218(2) 0.000083(14) -0.000838(14) 0.000317(14)
S(1) 0.01911(10) 0.01183(9) 0.01260(9) 0.00015(5) 0.00326(6) 0.00236(6)
S(2) 0.01070(9) 0.01469(10) 0.01896(10) 0.00370(6) 0.00027(6) 0.00041(5)
O(1) 0.01507(9) 0.01601(9) 0.02353(11) -0.00242(8) 0.00582(8) 0.00170(7)
O(11) 0.02190(10) 0.01443(10) 0.03482(14) 0.00719(9) 0.00255(9) 0.00599(10)
O(12) 0.03030(14) 0.03090(14) 0.01139(10) 0.00035(7) 0.00078(8) -0.00360(12)
O(13) 0.01684(10) 0.02056(10) 0.02161(11) 0.00053(8) -0.00248(8) -0.00701(10)
O(21) 0.02437(12) 0.02173(11) 0.02613(12) 0.01097(11) 0.00451(10) -0.00187(10)
O(22) 0.03024(13) 0.01606(9) 0.02534(10) -0.00911(10) 0.00298(10) -0.00481(9)
O(23) 0.02159(12) 0.02191(12) 0.03385(14) -0.00064(10) -0.01405(12) 0.00383(9)
C(1) 0.01202(9) 0.01453(11) 0.01668(10) -0.00282(9) 0.00181(9) 0.00080(8)
C(11) 0.01514(10) 0.01149(10) 0.01893(11) 0.00323(8) 0.00119(8) 0.00164(8)
C(12) 0.01714(10) 0.01724(10) 0.01174(9) 0.00036(7) 0.00031(8) -0.00162(10)
C(13) 0.01332(10) 0.01264(9) 0.01431(9) 0.00013(7) -0.00060(7) -0.00184(8)
C(21) 0.01720(11) 0.01348(10) 0.01741(10) 0.00407(8) 0.00097(8) -0.00014(8)
C(22) 0.01695(10) 0.01146(9) 0.01762(9) -0.00278(8) 0.00038(9) -0.00188(8)
C(23) 0.01580(10) 0.01300(10) 0.01945(10) -0.00040(8) -0.00503(9) 0.00152(8)

loop_
_atom_type_symbol
_atom_type_description
_atom_type_scat_dispersion_real
_atom_type_scat_dispersion_imag
_atom_type_scat_source
Mn Mn 0.3368 0.7283 'International Tables Vol C Tables 4.2.6.8 and 6.1.1.4'
S S 0.1246 0.1234 'International Tables Vol C Tables 4.2.6.8 and 6.1.1.4'
O O 0.0106 0.0060 'International Tables Vol C Tables 4.2.6.8 and 6.1.1.4'
C C 0.0033 0.0016 'International Tables Vol C Tables 4.2.6.8 and 6.1.1.4'

loop_
_exptl_crystal_face_index_h
_exptl_crystal_face_index_k
_exptl_crystal_face_index_l
_exptl_crystal_face_perp_dist
-1 0 0 0.318
0 -1 2 0.037
0 1 -2 0.092
0 -1 -12 0.159
0 -8 1 0.124
9 1 4 0.209
0 2 1 0.192
0 1 3 0.176
0 -3 -4 0.157

loop_
_geom_angle_atom_site_label_1
_geom_angle_atom_site_label_2
_geom_angle_atom_site_label_3
_geom_angle
_geom_angle_site_symmetry_1
_geom_angle_site_symmetry_2
_geom_angle_site_symmetry_3
_geom_angle_publ_flag
MN(2) MN(1) S(1) 54.308(5) 1_555 1_555 1_555 yes
MN(2) MN(1) S(2) 54.418(4) 1_555 1_555 1_555 yes
MN(2) MN(1) C(1) 50.210(9) 1_555 1_555 1_555 yes
MN(2) MN(1) C(11) 144.006(9) 1_555 1_555 1_555 yes
MN(2) MN(1) C(12) 115.478(9) 1_555 1_555 1_555 yes
MN(2) MN(1) C(13) 114.841(9) 1_555 1_555 1_555 yes
S(1) MN(1) S(2) 53.134(7) 1_555 1_555 1_555 yes
S(1) MN(1) C(1) 98.736(10) 1_555 1_555 1_555 yes
S(1) MN(1) C(11) 94.999(10) 1_555 1_555 1_555 yes
S(1) MN(1) C(12) 158.726(11) 1_555 1_555 1_555 yes
S(1) MN(1) C(13) 103.582(10) 1_555 1_555 1_555 yes
S(2) MN(1) C(1) 98.346(10) 1_555 1_555 1_555 yes
S(2) MN(1) C(11) 93.385(10) 1_555 1_555 1_555 yes
S(2) MN(1) C(12) 105.600(10) 1_555 1_555 1_555 yes
S(2) MN(1) C(13) 156.716(10) 1_555 1_555 1_555 yes
C(1) MN(1) C(11) 165.580(13) 1_555 1_555 1_555 yes
C(1) MN(1) C(12) 82.648(13) 1_555 1_555 1_555 yes
C(1) MN(1) C(13) 84.291(12) 1_555 1_555 1_555 yes
C(11) MN(1) C(12) 86.153(13) 1_555 1_555 1_555 yes
C(11) MN(1) C(13) 88.250(13) 1_555 1_555 1_555 yes
C(12) MN(1) C(13) 97.684(13) 1_555 1_555 1_555 yes
MN(1) MN(2) S(1) 54.464(4) 1_555 1_555 1_555 yes
MN(1) MN(2) S(2) 54.519(4) 1_555 1_555 1_555 yes
MN(1) MN(2) C(1) 48.705(9) 1_555 1_555 1_555 yes
MN(1) MN(2) C(21) 145.473(10) 1_555 1_555 1_555 yes
MN(1) MN(2) C(22) 113.726(9) 1_555 1_555 1_555 yes
MN(1) MN(2) C(23) 112.882(10) 1_555 1_555 1_555 yes
S(1) MN(2) S(2) 53.226(7) 1_555 1_555 1_555 yes
S(1) MN(2) C(1) 97.529(10) 1_555 1_555 1_555 yes
S(1) MN(2) C(21) 95.927(11) 1_555 1_555 1_555 yes
S(1) MN(2) C(22) 158.919(11) 1_555 1_555 1_555 yes
S(1) MN(2) C(23) 103.158(11) 1_555 1_555 1_555 yes
S(2) MN(2) C(1) 97.101(10) 1_555 1_555 1_555 yes
S(2) MN(2) C(21) 94.806(10) 1_555 1_555 1_555 yes
S(2) MN(2) C(22) 105.847(11) 1_555 1_555 1_555 yes
S(2) MN(2) C(23) 156.316(11) 1_555 1_555 1_555 yes
C(1) MN(2) C(21) 165.704(14) 1_555 1_555 1_555 yes
C(1) MN(2) C(22) 81.393(13) 1_555 1_555 1_555 yes
C(1) MN(2) C(23) 83.196(13) 1_555 1_555 1_555 yes
C(21) MN(2) C(22) 87.774(14) 1_555 1_555 1_555 yes
C(21) MN(2) C(23) 89.067(14) 1_555 1_555 1_555 yes
C(22) MN(2) C(23) 97.634(14) 1_555 1_555 1_555 yes
MN(1) S(1) MN(2) 71.228(5) 1_555 1_555 1_555 yes
MN(1) S(1) S(2) 63.528(7) 1_555 1_555 1_555 yes
MN(2) S(1) S(2) 63.522(7) 1_555 1_555 1_555 yes
MN(1) S(2) MN(2) 71.063(5) 1_555 1_555 1_555 yes
MN(1) S(2) S(1) 63.338(7) 1_555 1_555 1_555 yes
MN(2) S(2) S(1) 63.252(7) 1_555 1_555 1_555 yes
MN(1) C(1) MN(2) 81.085(13) 1_555 1_555 1_555 yes
MN(1) C(1) O(1) 141.46(3) 1_555 1_555 1_555 yes
MN(2) C(1) O(1) 137.44(3) 1_555 1_555 1_555 yes
MN(1) C(11) O(11) 177.98(3) 1_555 1_555 1_555 yes
MN(1) C(12) O(12) 177.20(3) 1_555 1_555 1_555 yes
MN(1) C(13) O(13) 177.94(3) 1_555 1_555 1_555 yes
MN(2) C(21) O(21) 179.01(3) 1_555 1_555 1_555 yes
MN(2) C(22) O(22) 179.46(3) 1_555 1_555 1_555 yes
MN(2) C(23) O(23) 179.11(3) 1_555 1_555 1_555 yes

loop_
_geom_bond_atom_site_label_1
_geom_bond_atom_site_label_2
_geom_bond_distance
_geom_bond_site_symmetry_1
_geom_bond_site_symmetry_2
_geom_bond_publ_flag
MN(1) MN(2) 2.67003(6) 1_555 1_555 yes
MN(1) S(1) 2.29482(16) 1_555 1_555 yes
MN(1) S(2) 2.29864(18) 1_555 1_555 yes
MN(1) C(1) 2.0306(3) 1_555 1_555 yes
MN(1) C(11) 1.8449(3) 1_555 1_555 yes
MN(1) C(12) 1.8301(3) 1_555 1_555 yes
MN(1) C(13) 1.8237(3) 1_555 1_555 yes
MN(2) S(1) 2.29033(18) 1_555 1_555 yes
MN(2) S(2) 2.29573(18) 1_555 1_555 yes
MN(2) C(1) 2.0767(3) 1_555 1_555 yes
MN(2) C(21) 1.8457(3) 1_555 1_555 yes
MN(2) C(22) 1.8208(3) 1_555 1_555 yes
MN(2) C(23) 1.8236(3) 1_555 1_555 yes
S(1) S(2) 2.0544(3) 1_555 1_555 yes
O(1) C(1) 1.1609(4) 1_555 1_555 yes
O(11) C(11) 1.1402(5) 1_555 1_555 yes
O(12) C(12) 1.1454(4) 1_555 1_555 yes
O(13) C(13) 1.1481(4) 1_555 1_555 yes
O(21) C(21) 1.1408(5) 1_555 1_555 yes
O(22) C(22) 1.1471(4) 1_555 1_555 yes
O(23) C(23) 1.1460(5) 1_555 1_555 yes

loop_
_atom_site_anharm_gc_c_label
_atom_site_anharm_gc_c_111
_atom_site_anharm_gc_c_222
_atom_site_anharm_gc_c_333
_atom_site_anharm_gc_c_112
_atom_site_anharm_gc_c_122
_atom_site_anharm_gc_c_113
_atom_site_anharm_gc_c_133
_atom_site_anharm_gc_c_223
_atom_site_anharm_gc_c_233
_atom_site_anharm_gc_c_123
S(1) 0.00066(6) -0.000028(16) -0.000009(3) 0.00015(2) 0.000056(13) 0.000131(11) 0.000026(4) 0.000004(5) 0.000001(3) 0.000027(5)
S(2) 0.00021(5) 0.000015(17) 0.000019(3) 0.000059(17) 0.000040(12) 0.000027(10) 0.000014(4) 0.000025(5) 0.000013(3) 0.000011(5)

loop_
_atom_site_anharm_gc_d_label
_atom_site_anharm_gc_d_1111
_atom_site_anharm_gc_d_2222
_atom_site_anharm_gc_d_3333
_atom_site_anharm_gc_d_1112
_atom_site_anharm_gc_d_1222
_atom_site_anharm_gc_d_1113
_atom_site_anharm_gc_d_1333
_atom_site_anharm_gc_d_2223
_atom_site_anharm_gc_d_2333
_atom_site_anharm_gc_d_1122
_atom_site_anharm_gc_d_1133
_atom_site_anharm_gc_d_2233
_atom_site_anharm_gc_d_1123
_atom_site_anharm_gc_d_1223
_atom_site_anharm_gc_d_1233
S(1) 0.00014(6) 0.000048(10) 0.0000034(11) 0.000030(17) 0.000008(7) -0.000005(10) 0.0000004(13) -0.000002(3) 0.0000006(9) 0.000031(9) 0.000006(3) 0.0000055(11) 0.000000(3) 0.000001(2) -0.0000012(12)
S(2) 0.00019(5) 0.000053(11) 0.0000003(13) -0.000023(14) 0.000007(7) -0.000012(8) -0.0000046(15) -0.000005(3) -0.0000001(11) 0.000018(8) 0.000003(3) 0.0000010(14) 0.000000(3) -0.000001(2) -0.0000035(13)
